data_4118424
loop_
_publ_author_name
'Insun Yu'
'Alberto Acosta-Ram\'irez'
'Parisa Mehrkhodavandi'

_publ_section_title
;
 Mechanism of Living Lactide Polymerization by Dinuclear Indium Catalysts
 and Its Impact on Isoselectivity
;
_journal_name_full 'Journal of the American Chemical Society'
_journal_page_first 12758
_journal_page_last 12773
_journal_paper_doi 10.1021/ja3048046
_journal_volume 134
_journal_year 2012
_chemical_formula_moiety 'C48 H83 I2 In2 N4 O4'
_chemical_formula_sum 'C48 H83 I2 In2 N4 O4'
_chemical_formula_weight 1263.62
_chemical_name_systematic
;
 ?
;
_space_group_IT_number 4
_symmetry_cell_setting monoclinic
_symmetry_space_group_name_Hall 'P 2yb'
_symmetry_space_group_name_H-M 'P 1 21 1'
_atom_sites_solution_hydrogens geom
_atom_sites_solution_primary direct
_atom_sites_solution_secondary difmap
_audit_creation_method SHELXL-97
_cell_angle_alpha 90.00
_cell_angle_beta 102.1280(10)
_cell_angle_gamma 90.00
_cell_formula_units_Z 2
_cell_length_a 10.5934(2)
_cell_length_b 17.4212(4)
_cell_length_c 15.6610(3)
_cell_measurement_reflns_used 9710
_cell_measurement_temperature 173(2)
_cell_measurement_theta_max 28.1
_cell_measurement_theta_min 2.3
_cell_volume 2825.73(10)
_computing_structure_refinement 'SHELXL-97 (Sheldrick, 1997)'
_diffrn_ambient_temperature 173(2)
_diffrn_measured_fraction_theta_full 0.998
_diffrn_measured_fraction_theta_max 0.998
_diffrn_measurement_device_type 'Bruker X8 APEX II'
_diffrn_measurement_method 'area detector'
_diffrn_radiation_monochromator graphite
_diffrn_radiation_source 'fine-focus sealed tube'
_diffrn_radiation_type MoK\a
_diffrn_radiation_wavelength 0.71073
_diffrn_reflns_av_R_equivalents 0.0354
_diffrn_reflns_av_sigmaI/netI 0.0297
_diffrn_reflns_limit_h_max 11
_diffrn_reflns_limit_h_min -11
_diffrn_reflns_limit_k_max 18
_diffrn_reflns_limit_k_min -18
_diffrn_reflns_limit_l_max 16
_diffrn_reflns_limit_l_min -16
_diffrn_reflns_number 35657
_diffrn_reflns_theta_full 22.50
_diffrn_reflns_theta_max 22.50
_diffrn_reflns_theta_min 1.77
_exptl_absorpt_coefficient_mu 1.949
_exptl_absorpt_correction_T_max 0.7465
_exptl_absorpt_correction_T_min 0.6000
_exptl_absorpt_correction_type multi-scan
_exptl_crystal_colour colorless
_exptl_crystal_density_diffrn 1.485
_exptl_crystal_description tablet
_exptl_crystal_F_000 1270
_exptl_crystal_size_max 0.35
_exptl_crystal_size_mid 0.30
_exptl_crystal_size_min 0.15
_refine_diff_density_max 0.945
_refine_diff_density_min -0.565
_refine_diff_density_rms 0.069
_refine_ls_abs_structure_details 'Flack H D (1983), Acta Cryst. A39, 876-881'
_refine_ls_abs_structure_Flack -0.006(17)
_refine_ls_extinction_method none
_refine_ls_goodness_of_fit_ref 1.076
_refine_ls_hydrogen_treatment mixed
_refine_ls_matrix_type full
_refine_ls_number_parameters 692
_refine_ls_number_reflns 7358
_refine_ls_number_restraints 1379
_refine_ls_restrained_S_all 0.988
_refine_ls_R_factor_all 0.0289
_refine_ls_R_factor_gt 0.0255
_refine_ls_shift/su_max 1.002
_refine_ls_shift/su_mean 0.019
_refine_ls_structure_factor_coef Fsqd
_refine_ls_weighting_details 'calc w=1/[\s^2^(Fo^2^)+(0.0195P)^2^+5.1749P] where P=(Fo^2^+2Fc^2^)/3'
_refine_ls_weighting_scheme calc
_refine_ls_wR_factor_gt 0.0578
_refine_ls_wR_factor_ref 0.0599
_reflns_number_gt 6914
_reflns_number_total 7358
_reflns_threshold_expression >2sigma(I)
_cod_data_source_file ja3048046_si_002_5.cif
_cod_data_source_block pm054
_cod_original_sg_symbol_H-M 'P 21'
_cod_database_code 4118424

loop_
_symmetry_equiv_pos_as_xyz
'x, y, z'
'-x, y+1/2, -z'

loop_
_atom_site_label
_atom_site_type_symbol
_atom_site_fract_x
_atom_site_fract_y
_atom_site_fract_z
_atom_site_U_iso_or_equiv
_atom_site_adp_type
_atom_site_occupancy
_atom_site_symmetry_multiplicity
_atom_site_calc_flag
_atom_site_refinement_flags
_atom_site_disorder_assembly
_atom_site_disorder_group
N1 N 0.8363(6) 1.1416(5) 0.6008(6) 0.0151(14) Uani 0.629(4) 1 d PDU A 1
N2 N 0.6647(5) 1.0242(4) 0.5150(6) 0.0187(14) Uani 0.629(4) 1 d PDU A 1
C1 C 0.7011(7) 1.1615(5) 0.5535(7) 0.0197(13) Uani 0.629(4) 1 d PDU A 1
H1 H 0.7058 1.1714 0.4914 0.024 Uiso 0.629(4) 1 calc PR A 1
C2 C 0.6434(15) 1.2335(9) 0.5852(18) 0.030(2) Uani 0.629(4) 1 d PDU A 1
H2A H 0.7016 1.2776 0.5832 0.036 Uiso 0.629(4) 1 calc PR A 1
H2B H 0.6354 1.2263 0.6466 0.036 Uiso 0.629(4) 1 calc PR A 1
C3 C 0.5100(17) 1.2507(10) 0.528(2) 0.046(3) Uani 0.629(4) 1 d PDU A 1
H3A H 0.4738 1.2975 0.5496 0.055 Uiso 0.629(4) 1 calc PR A 1
H3B H 0.5181 1.2598 0.4671 0.055 Uiso 0.629(4) 1 calc PR A 1
C4 C 0.4208(15) 1.1834(11) 0.5313(15) 0.044(4) Uani 0.629(4) 1 d PDU A 1
H4A H 0.4088 1.1766 0.5919 0.053 Uiso 0.629(4) 1 calc PR A 1
H4B H 0.3353 1.1943 0.4936 0.053 Uiso 0.629(4) 1 calc PR A 1
C5 C 0.4746(12) 1.1105(10) 0.5011(16) 0.030(3) Uani 0.629(4) 1 d PDU A 1
H5A H 0.4766 1.1155 0.4384 0.037 Uiso 0.629(4) 1 calc PR A 1
H5B H 0.4164 1.0673 0.5072 0.037 Uiso 0.629(4) 1 calc PR A 1
C6 C 0.6103(10) 1.0920(5) 0.5523(13) 0.0219(17) Uani 0.629(4) 1 d PDU A 1
H6 H 0.6050 1.0798 0.6139 0.026 Uiso 0.629(4) 1 calc PR A 1
C7 C 0.8519(16) 1.1397(13) 0.6977(7) 0.018(2) Uani 0.629(4) 1 d PDU A 1
H7A H 0.9420 1.1280 0.7247 0.026 Uiso 0.629(4) 1 calc PR A 1
H7B H 0.7957 1.1000 0.7138 0.026 Uiso 0.629(4) 1 calc PR A 1
H7C H 0.8285 1.1897 0.7183 0.026 Uiso 0.629(4) 1 calc PR A 1
C8 C 0.9285(4) 1.2009(2) 0.5831(2) 0.0223(18) Uani 0.629(4) 1 d PDU A 1
H8A H 0.9213 1.2058 0.5199 0.033 Uiso 0.629(4) 1 calc PR A 1
H8B H 1.0168 1.1858 0.6107 0.033 Uiso 0.629(4) 1 calc PR A 1
H8C H 0.9083 1.2503 0.6070 0.033 Uiso 0.629(4) 1 calc PR A 1
O4 O 0.8747(4) 0.9497(2) 0.6528(2) 0.038(3) Uani 0.629(4) 1 d PRDU A 1
C9 C 0.6186(4) 0.9491(2) 0.5378(2) 0.020(3) Uani 0.629(4) 1 d PRDU A 1
H9A H 0.6603 0.9084 0.5092 0.023 Uiso 0.629(4) 1 calc PR A 1
H9B H 0.5243 0.9457 0.5150 0.023 Uiso 0.629(4) 1 calc PR A 1
C10 C 0.6470(4) 0.9352(2) 0.6346(2) 0.017(2) Uani 0.629(4) 1 d PRDU A 1
C11 C 0.7746(4) 0.9404(2) 0.6855(2) 0.023(3) Uani 0.629(4) 1 d PRU A 1
C12 C 0.7939(4) 0.9180(2) 0.7774(2) 0.025(2) Uani 0.629(4) 1 d PRDU A 1
C13 C 0.6875(4) 0.8908(2) 0.8071(2) 0.029(2) Uani 0.629(4) 1 d PRU A 1
H13 H 0.7009 0.8761 0.8667 0.035 Uiso 0.629(4) 1 calc PR A 1
C14 C 0.5635(8) 0.8832(5) 0.7570(5) 0.025(2) Uani 0.629(4) 1 d PU A 1
C15 C 0.5447(7) 0.9070(5) 0.6707(5) 0.0215(19) Uani 0.629(4) 1 d PU A 1
H15 H 0.4606 0.9042 0.6348 0.026 Uiso 0.629(4) 1 calc PR A 1
C16 C 0.9281(11) 0.9196(7) 0.8367(6) 0.039(4) Uani 0.629(4) 1 d PDU A 1
C17 C 0.9292(10) 0.8922(6) 0.9306(6) 0.040(3) Uani 0.629(4) 1 d PDU A 1
H17A H 0.8682 0.9229 0.9554 0.060 Uiso 0.629(4) 1 calc PR A 1
H17B H 1.0163 0.8981 0.9666 0.060 Uiso 0.629(4) 1 calc PR A 1
H17C H 0.9040 0.8380 0.9294 0.060 Uiso 0.629(4) 1 calc PR A 1
C18 C 0.9816(13) 1.0023(7) 0.8448(9) 0.054(4) Uani 0.629(4) 1 d PDU A 1
H18A H 0.9795 1.0231 0.7864 0.081 Uiso 0.629(4) 1 calc PR A 1
H18B H 1.0708 1.0018 0.8784 0.081 Uiso 0.629(4) 1 calc PR A 1
H18C H 0.9285 1.0343 0.8748 0.081 Uiso 0.629(4) 1 calc PR A 1
C19 C 1.023(2) 0.8701(13) 0.7975(12) 0.060(7) Uani 0.629(4) 1 d PDU A 1
H19A H 0.9904 0.8174 0.7892 0.090 Uiso 0.629(4) 1 calc PR A 1
H19B H 1.1079 0.8699 0.8374 0.090 Uiso 0.629(4) 1 calc PR A 1
H19C H 1.0313 0.8915 0.7411 0.090 Uiso 0.629(4) 1 calc PR A 1
C20 C 0.4518(8) 0.8549(5) 0.7977(5) 0.030(2) Uani 0.629(4) 1 d PDU A 1
C21 C 0.3338(8) 0.8322(6) 0.7256(6) 0.048(3) Uani 0.629(4) 1 d PU A 1
H21A H 0.3080 0.8759 0.6865 0.072 Uiso 0.629(4) 1 calc PR A 1
H21B H 0.2619 0.8174 0.7526 0.072 Uiso 0.629(4) 1 calc PR A 1
H21C H 0.3569 0.7888 0.6921 0.072 Uiso 0.629(4) 1 calc PR A 1
C22 C 0.4136(13) 0.9203(8) 0.8535(9) 0.051(3) Uiso 0.629(4) 1 d PDU A 1
H22A H 0.4862 0.9318 0.9019 0.077 Uiso 0.629(4) 1 calc PR A 1
H22B H 0.3387 0.9045 0.8768 0.077 Uiso 0.629(4) 1 calc PR A 1
H22C H 0.3918 0.9662 0.8172 0.077 Uiso 0.629(4) 1 calc PR A 1
C23 C 0.4904(7) 0.7818(5) 0.8529(6) 0.040(3) Uani 0.629(4) 1 d PU A 1
H23A H 0.5130 0.7411 0.8157 0.061 Uiso 0.629(4) 1 calc PR A 1
H23B H 0.4177 0.7650 0.8780 0.061 Uiso 0.629(4) 1 calc PR A 1
H23C H 0.5649 0.7931 0.9000 0.061 Uiso 0.629(4) 1 calc PR A 1
N1B N 0.8392(6) 1.1456(5) 0.5825(9) 0.0151(14) Uani 0.371(4) 1 d PRDU A 2
N2B N 0.6649(7) 1.0183(5) 0.5353(8) 0.0187(14) Uani 0.371(4) 1 d PRDU A 2
C1B C 0.6982(5) 1.1607(6) 0.5442(9) 0.0197(13) Uani 0.371(4) 1 d PRDU A 2
H1B H 0.6886 1.1650 0.4795 0.024 Uiso 0.371(4) 1 calc PR A 2
C2B C 0.646(2) 1.2349(14) 0.576(3) 0.030(2) Uani 0.371(4) 1 d PDU A 2
H2B1 H 0.6958 1.2789 0.5594 0.036 Uiso 0.371(4) 1 calc PR A 2
H2B2 H 0.6599 1.2338 0.6401 0.036 Uiso 0.371(4) 1 calc PR A 2
C3B C 0.503(3) 1.2469(17) 0.537(4) 0.046(3) Uani 0.371(4) 1 d PDU A 2
H3B1 H 0.4721 1.2931 0.5633 0.055 Uiso 0.371(4) 1 calc PR A 2
H3B2 H 0.4905 1.2559 0.4732 0.055 Uiso 0.371(4) 1 calc PR A 2
C4B C 0.424(3) 1.1781(19) 0.553(3) 0.044(4) Uani 0.371(4) 1 d PDU A 2
H4B1 H 0.3322 1.1862 0.5243 0.053 Uiso 0.371(4) 1 calc PR A 2
H4B2 H 0.4292 1.1719 0.6164 0.053 Uiso 0.371(4) 1 calc PR A 2
C5B C 0.4742(19) 1.1063(17) 0.517(3) 0.030(3) Uani 0.371(4) 1 d PDU A 2
H5B1 H 0.4678 1.1122 0.4529 0.037 Uiso 0.371(4) 1 calc PR A 2
H5B2 H 0.4208 1.0617 0.5259 0.037 Uiso 0.371(4) 1 calc PR A 2
C6B C 0.6149(16) 1.0919(8) 0.562(2) 0.0219(17) Uani 0.371(4) 1 d PDU A 2
H6B H 0.6190 1.0896 0.6258 0.026 Uiso 0.371(4) 1 calc PR A 2
C7B C 0.870(3) 1.147(2) 0.6795(11) 0.018(2) Uani 0.371(4) 1 d PDU A 2
H7B1 H 0.8112 1.1118 0.7015 0.026 Uiso 0.371(4) 1 calc PR A 2
H7B2 H 0.8588 1.1989 0.7001 0.026 Uiso 0.371(4) 1 calc PR A 2
H7B3 H 0.9591 1.1301 0.7010 0.026 Uiso 0.371(4) 1 calc PR A 2
C8B C 0.9204(8) 1.2055(7) 0.5526(6) 0.0223(18) Uani 0.371(4) 1 d PDU A 2
H8B1 H 0.9054 1.2049 0.4887 0.033 Uiso 0.371(4) 1 calc PR A 2
H8B2 H 1.0117 1.1950 0.5772 0.033 Uiso 0.371(4) 1 calc PR A 2
H8B3 H 0.8975 1.2560 0.5723 0.033 Uiso 0.371(4) 1 calc PR A 2
O4B O 0.8791(8) 0.9681(7) 0.6665(6) 0.012(3) Uani 0.371(4) 1 d PRDU A 2
C9B C 0.6229(6) 0.9497(4) 0.5776(5) 0.010(4) Uani 0.371(4) 1 d PDU A 2
H9B1 H 0.6637 0.9034 0.5584 0.012 Uiso 0.371(4) 1 calc PR A 2
H9B2 H 0.5281 0.9440 0.5588 0.012 Uiso 0.371(4) 1 calc PR A 2
C10B C 0.6584(6) 0.9553(4) 0.6752(5) 0.024(4) Uani 0.371(4) 1 d PRDU A 2
C11B C 0.7839(6) 0.9477(4) 0.7190(5) 0.019(4) Uani 0.371(4) 1 d PRU A 2
C12B C 0.8226(6) 0.9523(4) 0.8115(5) 0.029(4) Uani 0.371(4) 1 d PRDU A 2
C13B C 0.7297(6) 0.9571(4) 0.8558(5) 0.030(4) Uani 0.371(4) 1 d PRU A 2
H13B H 0.7537 0.9543 0.9177 0.037 Uiso 0.371(4) 1 calc PR A 2
C14B C 0.5892(12) 0.9667(10) 0.8157(9) 0.034(4) Uani 0.371(4) 1 d PU A 2
C15B C 0.5647(13) 0.9630(9) 0.7246(9) 0.033(4) Uani 0.371(4) 1 d PU A 2
H15B H 0.4772 0.9660 0.6942 0.039 Uiso 0.371(4) 1 calc PR A 2
C16B C 0.9630(13) 0.9407(10) 0.8583(9) 0.028(6) Uani 0.371(4) 1 d PDU A 2
C17B C 0.9780(19) 0.9415(14) 0.9585(10) 0.056(6) Uani 0.371(4) 1 d PDU A 2
H17D H 0.9116 0.9087 0.9748 0.084 Uiso 0.371(4) 1 calc PR A 2
H17E H 0.9681 0.9941 0.9782 0.084 Uiso 0.371(4) 1 calc PR A 2
H17F H 1.0637 0.9221 0.9861 0.084 Uiso 0.371(4) 1 calc PR A 2
C18B C 1.0488(18) 1.0073(13) 0.8389(16) 0.043(6) Uani 0.371(4) 1 d PDU A 2
H18D H 1.0545 1.0058 0.7773 0.064 Uiso 0.371(4) 1 calc PR A 2
H18E H 1.1355 1.0021 0.8757 0.064 Uiso 0.371(4) 1 calc PR A 2
H18F H 1.0111 1.0563 0.8515 0.064 Uiso 0.371(4) 1 calc PR A 2
C19B C 1.021(3) 0.8662(12) 0.8286(18) 0.024(6) Uani 0.371(4) 1 d PDU A 2
H19D H 0.9674 0.8223 0.8382 0.037 Uiso 0.371(4) 1 calc PR A 2
H19E H 1.1087 0.8591 0.8624 0.037 Uiso 0.371(4) 1 calc PR A 2
H19F H 1.0220 0.8699 0.7664 0.037 Uiso 0.371(4) 1 calc PR A 2
C20B C 0.4899(14) 0.9758(9) 0.8700(10) 0.040(4) Uani 0.371(4) 1 d PDU A 2
C21B C 0.5431(16) 0.9936(12) 0.9633(11) 0.060(6) Uani 0.371(4) 1 d PU A 2
H21D H 0.6132 0.9578 0.9865 0.089 Uiso 0.371(4) 1 calc PR A 2
H21E H 0.4747 0.9885 0.9965 0.089 Uiso 0.371(4) 1 calc PR A 2
H21F H 0.5764 1.0462 0.9685 0.089 Uiso 0.371(4) 1 calc PR A 2
C22B C 0.417(2) 0.8994(12) 0.8662(16) 0.051(3) Uiso 0.371(4) 1 d PDU A 2
H22D H 0.3629 0.8926 0.8078 0.077 Uiso 0.371(4) 1 calc PR A 2
H22E H 0.3628 0.8997 0.9097 0.077 Uiso 0.371(4) 1 calc PR A 2
H22F H 0.4794 0.8572 0.8788 0.077 Uiso 0.371(4) 1 calc PR A 2
C23B C 0.3926(17) 1.0380(12) 0.8273(10) 0.097(9) Uani 0.371(4) 1 d PU A 2
H23D H 0.4384 1.0785 0.8027 0.145 Uiso 0.371(4) 1 calc PR A 2
H23E H 0.3500 1.0601 0.8714 0.145 Uiso 0.371(4) 1 calc PR A 2
H23F H 0.3276 1.0147 0.7806 0.145 Uiso 0.371(4) 1 calc PR A 2
C24 C 1.0057(5) 1.0968(3) 0.2432(3) 0.0332(14) Uani 1 1 d RU . .
H24 H 1.0028 1.1320 0.2932 0.040 Uiso 1 1 calc R . .
C25 C 1.1109(5) 1.0366(3) 0.2757(3) 0.0272(13) Uani 1 1 d U . .
H25 H 1.1191 1.0032 0.2253 0.033 Uiso 1 1 calc R . .
C26 C 1.2415(5) 1.0746(3) 0.3105(4) 0.0339(14) Uani 1 1 d U . .
H26A H 1.2365 1.1060 0.3625 0.041 Uiso 1 1 calc R . .
H26B H 1.3078 1.0345 0.3288 0.041 Uiso 1 1 calc R . .
C27 C 1.2808(6) 1.1254(4) 0.2417(5) 0.0499(18) Uani 1 1 d U . .
H27A H 1.2963 1.0933 0.1928 0.060 Uiso 1 1 calc R . .
H27B H 1.3621 1.1525 0.2673 0.060 Uiso 1 1 calc R . .
C28 C 1.1752(6) 1.1840(4) 0.2074(4) 0.0484(18) Uani 1 1 d U . .
H28A H 1.1650 1.2190 0.2554 0.058 Uiso 1 1 calc R . .
H28B H 1.2007 1.2152 0.1610 0.058 Uiso 1 1 calc R . .
C29 C 1.0491(6) 1.1450(3) 0.1715(4) 0.0417(16) Uani 1 1 d U . .
H29A H 1.0585 1.1112 0.1224 0.050 Uiso 1 1 calc R . .
H29B H 0.9825 1.1840 0.1489 0.050 Uiso 1 1 calc R . .
C30 C 0.7742(6) 1.1204(4) 0.2077(5) 0.060(2) Uani 1 1 d U . .
H30A H 0.7773 1.1524 0.1566 0.090 Uiso 1 1 calc R . .
H30B H 0.7895 1.1525 0.2603 0.090 Uiso 1 1 calc R . .
H30C H 0.6892 1.0961 0.2001 0.090 Uiso 1 1 calc R . .
C31 C 0.8575(6) 1.0157(4) 0.1359(4) 0.0458(16) Uani 1 1 d U . .
H31A H 0.7719 0.9917 0.1242 0.069 Uiso 1 1 calc R . .
H31B H 0.9240 0.9758 0.1419 0.069 Uiso 1 1 calc R . .
H31C H 0.8646 1.0499 0.0874 0.069 Uiso 1 1 calc R . .
C32 C 1.1350(5) 0.9114(3) 0.3517(3) 0.0217(12) Uani 1 1 d U . .
H32A H 1.1094 0.8826 0.3999 0.026 Uiso 1 1 calc R . .
H32B H 1.2297 0.9186 0.3671 0.026 Uiso 1 1 calc R . .
C33 C 1.1011(5) 0.8646(3) 0.2693(3) 0.0216(12) Uani 1 1 d U . .
C34 C 0.9732(5) 0.8417(3) 0.2379(3) 0.0197(11) Uani 1 1 d U . .
C35 C 0.9454(5) 0.7904(3) 0.1663(3) 0.0217(12) Uani 1 1 d U . .
C36 C 1.0460(5) 0.7700(3) 0.1258(3) 0.0219(12) Uani 1 1 d U . .
H36 H 1.0273 0.7363 0.0771 0.026 Uiso 1 1 calc R . .
C37 C 1.1726(5) 0.7963(3) 0.1528(3) 0.0218(12) Uani 1 1 d U . .
C38 C 1.1978(5) 0.8431(3) 0.2257(3) 0.0200(11) Uani 1 1 d U . .
H38 H 1.2833 0.8612 0.2468 0.024 Uiso 1 1 calc R . .
C39 C 0.8102(5) 0.7565(3) 0.1355(3) 0.0233(12) Uani 1 1 d U . .
C40 C 0.7711(5) 0.7133(3) 0.2110(4) 0.0329(14) Uani 1 1 d U . .
H40A H 0.8334 0.6721 0.2311 0.049 Uiso 1 1 calc R . .
H40B H 0.6849 0.6910 0.1911 0.049 Uiso 1 1 calc R . .
H40C H 0.7699 0.7489 0.2593 0.049 Uiso 1 1 calc R . .
C41 C 0.8029(5) 0.6991(3) 0.0595(4) 0.0366(15) Uani 1 1 d U . .
H41A H 0.8642 0.6571 0.0779 0.055 Uiso 1 1 calc R . .
H41B H 0.8246 0.7255 0.0092 0.055 Uiso 1 1 calc R . .
H41C H 0.7152 0.6782 0.0431 0.055 Uiso 1 1 calc R . .
C42 C 0.7119(5) 0.8198(3) 0.1017(3) 0.0315(13) Uani 1 1 d U . .
H42A H 0.6285 0.7966 0.0757 0.047 Uiso 1 1 calc R . .
H42B H 0.7425 0.8504 0.0576 0.047 Uiso 1 1 calc R . .
H42C H 0.7020 0.8531 0.1504 0.047 Uiso 1 1 calc R . .
C43 C 1.2805(5) 0.7750(3) 0.1055(3) 0.0319(14) Uani 1 1 d U . .
C44 C 1.3345(6) 0.8501(4) 0.0746(4) 0.0416(16) Uani 1 1 d U . .
H44A H 1.3716 0.8818 0.1254 0.062 Uiso 1 1 calc R . .
H44B H 1.2645 0.8784 0.0366 0.062 Uiso 1 1 calc R . .
H44C H 1.4015 0.8378 0.0421 0.062 Uiso 1 1 calc R . .
C45 C 1.3896(5) 0.7343(4) 0.1681(4) 0.0427(16) Uani 1 1 d U . .
H45A H 1.4218 0.7674 0.2186 0.064 Uiso 1 1 calc R . .
H45B H 1.4599 0.7232 0.1381 0.064 Uiso 1 1 calc R . .
H45C H 1.3573 0.6862 0.1879 0.064 Uiso 1 1 calc R . .
C46 C 1.2327(6) 0.7241(4) 0.0278(4) 0.0499(18) Uani 1 1 d U . .
H46A H 1.3031 0.7142 -0.0025 0.075 Uiso 1 1 calc R . .
H46B H 1.1613 0.7495 -0.0122 0.075 Uiso 1 1 calc R . .
H46C H 1.2024 0.6753 0.0474 0.075 Uiso 1 1 calc R . .
C47 C 0.8658(10) 0.8445(6) 0.4782(6) 0.102(3) Uani 1 1 d U . .
H47A H 0.8948 0.8148 0.4319 0.123 Uiso 1 1 calc R . .
H47B H 0.7728 0.8334 0.4728 0.123 Uiso 1 1 calc R . .
C48 C 0.9389(11) 0.8117(5) 0.5686(5) 0.113(4) Uani 1 1 d U . .
H48A H 1.0314 0.8225 0.5764 0.169 Uiso 1 1 calc R . .
H48B H 0.9254 0.7561 0.5701 0.169 Uiso 1 1 calc R . .
H48C H 0.9054 0.8361 0.6157 0.169 Uiso 1 1 calc R . .
N3 N 0.8753(4) 1.0603(3) 0.2169(3) 0.0355(12) Uani 1 1 d U . .
N4 N 1.0718(4) 0.9872(3) 0.3439(3) 0.0271(11) Uani 1 1 d U . .
O1 O 0.8637(3) 1.0728(2) 0.4154(2) 0.0297(9) Uani 1 1 d U A .
O2 O 0.8780(3) 0.9262(2) 0.4588(2) 0.0288(9) Uani 1 1 d U A .
O3 O 0.8789(3) 0.8659(2) 0.2758(2) 0.0262(9) Uani 1 1 d U . .
In1 In 0.85542(3) 0.97300(2) 0.33044(2) 0.02615(10) Uani 1 1 d U . .
In2 In 0.88332(3) 1.02121(2) 0.54690(2) 0.02570(10) Uani 1 1 d DU . .
I1 I 1.15217(3) 1.03296(2) 0.58583(2) 0.03127(10) Uani 1 1 d U A .
I2 I 0.58518(3) 0.96428(2) 0.28857(3) 0.04297(12) Uani 1 1 d U . .
H4N H 1.090(4) 1.015(3) 0.388(3) 0.008(12) Uiso 1 1 d . . .
H2N H 0.639(9) 1.018(5) 0.452(4) 0.04(2) Uiso 0.629(4) 1 d PD A 1
H2BN H 0.643(18) 1.039(9) 0.478(8) 0.04(2) Uiso 0.371(4) 1 d PD A 2

loop_
_atom_site_aniso_label
_atom_site_aniso_U_11
_atom_site_aniso_U_22
_atom_site_aniso_U_33
_atom_site_aniso_U_23
_atom_site_aniso_U_13
_atom_site_aniso_U_12
N1 0.021(2) 0.022(2) 0.006(4) -0.003(2) 0.010(2) -0.009(2)
N2 0.024(3) 0.015(3) 0.018(4) 0.001(3) 0.007(2) 0.004(2)
C1 0.025(3) 0.019(3) 0.015(3) 0.001(2) 0.004(2) 0.004(2)
C2 0.029(3) 0.025(3) 0.032(6) 0.000(3) 0.000(3) -0.004(3)
C3 0.040(4) 0.032(4) 0.060(7) -0.001(4) -0.001(4) 0.013(3)
C4 0.028(4) 0.037(4) 0.059(11) -0.001(6) -0.007(5) 0.015(3)
C5 0.020(3) 0.038(4) 0.030(9) 0.006(4) 0.000(3) -0.006(3)
C6 0.024(3) 0.021(3) 0.021(4) 0.004(2) 0.006(3) 0.000(2)
C7 0.024(5) 0.024(5) 0.009(5) 0.001(5) 0.013(4) -0.008(4)
C8 0.039(4) 0.027(3) 0.004(5) 0.003(3) 0.012(3) -0.011(3)
O4 0.040(6) 0.029(5) 0.037(5) -0.010(4) -0.007(4) -0.018(4)
C9 0.024(5) 0.033(5) 0.000(6) -0.003(4) -0.001(4) 0.001(4)
C10 0.023(5) 0.022(5) 0.007(6) -0.009(4) 0.006(4) -0.010(4)
C11 0.047(7) 0.023(5) 0.001(5) 0.014(4) 0.008(4) 0.007(5)
C12 0.024(5) 0.029(6) 0.020(5) 0.008(4) -0.002(4) 0.001(4)
C13 0.041(6) 0.030(5) 0.016(4) 0.006(4) 0.007(4) 0.006(4)
C14 0.024(5) 0.025(5) 0.029(5) 0.005(4) 0.009(4) 0.006(4)
C15 0.019(4) 0.024(5) 0.022(4) 0.001(4) 0.006(3) 0.001(4)
C16 0.046(8) 0.043(8) 0.025(6) 0.014(6) -0.002(5) -0.014(7)
C17 0.043(7) 0.041(7) 0.030(6) 0.003(5) -0.005(5) -0.002(5)
C18 0.055(11) 0.058(9) 0.033(7) 0.010(6) -0.026(8) -0.032(9)
C19 0.029(8) 0.093(12) 0.052(13) 0.035(8) -0.007(8) -0.010(7)
C20 0.027(5) 0.043(6) 0.024(5) 0.012(4) 0.017(4) 0.005(4)
C21 0.019(5) 0.074(8) 0.053(6) 0.036(6) 0.015(4) -0.003(5)
C23 0.030(5) 0.058(7) 0.041(6) 0.018(5) 0.023(4) -0.005(5)
N1B 0.021(2) 0.022(2) 0.006(4) -0.003(2) 0.010(2) -0.009(2)
N2B 0.024(3) 0.015(3) 0.018(4) 0.001(3) 0.007(2) 0.004(2)
C1B 0.025(3) 0.019(3) 0.015(3) 0.001(2) 0.004(2) 0.004(2)
C2B 0.029(3) 0.025(3) 0.032(6) 0.000(3) 0.000(3) -0.004(3)
C3B 0.040(4) 0.032(4) 0.060(7) -0.001(4) -0.001(4) 0.013(3)
C4B 0.028(4) 0.037(4) 0.059(11) -0.001(6) -0.007(5) 0.015(3)
C5B 0.020(3) 0.038(4) 0.030(9) 0.006(4) 0.000(3) -0.006(3)
C6B 0.024(3) 0.021(3) 0.021(4) 0.004(2) 0.006(3) 0.000(2)
C7B 0.024(5) 0.024(5) 0.009(5) 0.001(5) 0.013(4) -0.008(4)
C8B 0.039(4) 0.027(3) 0.004(5) 0.003(3) 0.012(3) -0.011(3)
O4B 0.007(6) 0.021(6) 0.012(5) -0.022(5) 0.010(4) -0.023(5)
C9B 0.013(7) 0.017(8) 0.000(10) -0.001(7) 0.003(7) -0.001(6)
C10B 0.023(8) 0.042(10) 0.005(8) 0.006(7) -0.002(6) 0.012(7)
C11B 0.024(8) 0.035(9) 0.000(8) 0.013(6) 0.005(6) 0.005(6)
C12B 0.011(8) 0.034(9) 0.041(9) 0.016(7) 0.005(7) 0.001(7)
C13B 0.018(7) 0.028(8) 0.041(8) 0.010(7) -0.004(6) 0.012(6)
C14B 0.013(7) 0.068(10) 0.031(8) 0.016(8) 0.023(6) 0.011(7)
C15B 0.020(7) 0.041(9) 0.031(8) 0.012(7) -0.009(6) -0.005(7)
C16B 0.018(10) 0.036(13) 0.028(10) 0.006(9) -0.004(8) 0.008(10)
C17B 0.044(12) 0.086(16) 0.037(11) 0.023(10) 0.008(9) 0.026(11)
C18B 0.018(11) 0.044(12) 0.057(13) 0.001(9) -0.011(11) -0.015(10)
C19B 0.015(11) 0.017(10) 0.038(18) 0.000(10) -0.004(11) -0.006(8)
C20B 0.027(8) 0.059(10) 0.031(8) 0.006(8) -0.001(6) 0.012(8)
C21B 0.037(10) 0.083(15) 0.061(12) 0.011(10) 0.014(8) 0.016(9)
C23B 0.107(16) 0.16(2) 0.056(12) 0.061(14) 0.085(12) 0.096(17)
C24 0.033(3) 0.026(3) 0.034(3) 0.003(3) -0.009(3) 0.004(3)
C25 0.028(3) 0.026(3) 0.029(3) -0.003(3) 0.010(2) 0.002(3)
C26 0.019(3) 0.033(4) 0.047(4) 0.005(3) 0.001(3) 0.005(3)
C27 0.039(4) 0.047(4) 0.060(5) 0.022(3) 0.001(3) -0.002(3)
C28 0.050(4) 0.035(4) 0.056(4) 0.020(3) 0.001(3) -0.005(3)
C29 0.044(4) 0.033(4) 0.043(4) 0.013(3) -0.004(3) 0.007(3)
C30 0.037(4) 0.045(4) 0.087(5) 0.016(4) -0.013(4) 0.019(3)
C31 0.056(4) 0.038(4) 0.033(3) 0.002(3) -0.015(3) -0.004(3)
C32 0.020(3) 0.019(3) 0.024(3) 0.001(2) 0.002(2) 0.002(2)
C33 0.027(3) 0.016(3) 0.019(3) 0.004(2) 0.000(2) 0.002(2)
C34 0.020(3) 0.020(3) 0.020(3) 0.001(2) 0.005(2) 0.003(2)
C35 0.020(3) 0.026(3) 0.017(3) 0.001(2) 0.000(2) 0.001(2)
C36 0.025(3) 0.029(3) 0.014(3) 0.000(2) 0.008(2) 0.005(2)
C37 0.016(3) 0.029(3) 0.021(3) 0.002(2) 0.004(2) -0.002(2)
C38 0.015(3) 0.023(3) 0.022(3) 0.006(2) 0.003(2) 0.002(2)
C39 0.015(3) 0.026(3) 0.029(3) 0.000(2) 0.004(2) 0.000(2)
C40 0.023(3) 0.038(4) 0.037(3) 0.006(3) 0.005(3) -0.004(3)
C41 0.034(4) 0.037(4) 0.039(4) -0.013(3) 0.006(3) -0.003(3)
C42 0.027(3) 0.037(3) 0.029(3) -0.003(2) 0.002(2) -0.001(3)
C43 0.021(3) 0.049(4) 0.029(3) -0.001(3) 0.013(2) 0.001(3)
C44 0.033(4) 0.063(4) 0.033(3) 0.009(3) 0.016(3) 0.002(3)
C45 0.029(3) 0.059(4) 0.045(4) 0.004(3) 0.017(3) 0.020(3)
C46 0.038(4) 0.073(5) 0.046(4) -0.019(3) 0.025(3) -0.003(3)
C47 0.122(8) 0.099(7) 0.092(7) -0.024(6) 0.035(6) 0.055(6)
C48 0.212(12) 0.069(6) 0.060(6) 0.001(5) 0.034(6) 0.073(7)
N3 0.026(3) 0.036(3) 0.039(3) -0.001(2) -0.007(2) 0.008(2)
N4 0.031(3) 0.026(3) 0.023(2) -0.013(2) 0.004(2) -0.006(2)
O1 0.026(2) 0.028(2) 0.035(2) -0.0101(17) 0.0065(16) 0.0075(18)
O2 0.024(2) 0.025(2) 0.037(2) -0.0080(17) 0.0046(17) -0.0006(18)
O3 0.020(2) 0.031(2) 0.028(2) -0.0085(16) 0.0055(16) -0.0007(17)
In1 0.0175(2) 0.0314(2) 0.0283(2) -0.01054(18) 0.00190(15) 0.00573(19)
In2 0.0187(2) 0.0281(2) 0.0300(2) -0.01109(19) 0.00441(15) -0.00110(19)
I1 0.01924(19) 0.0474(3) 0.02689(19) -0.00351(18) 0.00416(14) -0.00334(18)
I2 0.0187(2) 0.0613(3) 0.0459(2) -0.0283(2) -0.00007(16) 0.0046(2)

loop_
_atom_type_symbol
_atom_type_description
_atom_type_scat_dispersion_real
_atom_type_scat_dispersion_imag
_atom_type_scat_source
C C 0.0033 0.0016 'International Tables Vol C Tables 4.2.6.8 and 6.1.1.4'
H H 0.0000 0.0000 'International Tables Vol C Tables 4.2.6.8 and 6.1.1.4'
N N 0.0061 0.0033 'International Tables Vol C Tables 4.2.6.8 and 6.1.1.4'
O O 0.0106 0.0060 'International Tables Vol C Tables 4.2.6.8 and 6.1.1.4'
In In -0.7276 1.3100 'International Tables Vol C Tables 4.2.6.8 and 6.1.1.4'
I I -0.4742 1.8119 'International Tables Vol C Tables 4.2.6.8 and 6.1.1.4'

loop_
_geom_angle_atom_site_label_1
_geom_angle_atom_site_label_2
_geom_angle_atom_site_label_3
_geom_angle
C7 N1 C8 105.6(7)
C7 N1 C1 113.3(8)
C8 N1 C1 110.0(5)
C7 N1 In2 111.0(10)
C8 N1 In2 110.8(5)
C1 N1 In2 106.2(4)
C9 N2 C6 115.9(6)
C9 N2 In2 107.6(4)
C6 N2 In2 113.3(6)
C9 N2 H2N 97(6)
C6 N2 H2N 116(6)
In2 N2 H2N 106(5)
C9 N2 H2BN 120(10)
C6 N2 H2BN 88(10)
In2 N2 H2BN 111(10)
H2N N2 H2BN 30(10)
N1 C1 C2 115.7(9)
N1 C1 C6 110.5(7)
C2 C1 C6 111.0(9)
N1 C1 H1 106.3
C2 C1 H1 106.3
C6 C1 H1 106.3
C1 C2 C3 110.7(12)
C1 C2 H2A 109.5
C3 C2 H2A 109.5
C1 C2 H2B 109.5
C3 C2 H2B 109.4
H2A C2 H2B 108.1
C4 C3 C2 109.6(11)
C4 C3 H3A 109.8
C2 C3 H3A 109.8
C4 C3 H3B 109.7
C2 C3 H3B 109.7
H3A C3 H3B 108.2
C5 C4 C3 111.2(10)
C5 C4 H4A 109.4
C3 C4 H4A 109.4
C5 C4 H4B 109.4
C3 C4 H4B 109.4
H4A C4 H4B 108.0
C4 C5 C6 112.9(10)
C4 C5 H5A 109.1
C6 C5 H5A 109.0
C4 C5 H5B 109.0
C6 C5 H5B 109.0
H5A C5 H5B 107.8
N2 C6 C5 111.2(11)
N2 C6 C1 109.6(7)
C5 C6 C1 110.9(10)
N2 C6 H6 108.4
C5 C6 H6 108.3
C1 C6 H6 108.4
N1 C7 H7A 109.5
N1 C7 H7B 109.5
H7A C7 H7B 109.5
N1 C7 H7C 109.5
H7A C7 H7C 109.5
H7B C7 H7C 109.5
N1 C8 H8A 109.5
N1 C8 H8B 109.5
H8A C8 H8B 109.5
N1 C8 H8C 109.5
H8A C8 H8C 109.5
H8B C8 H8C 109.5
C11 O4 In2 124.78(11)
N2 C9 C10 112.5(4)
N2 C9 H9A 109.1
C10 C9 H9A 109.1
N2 C9 H9B 109.1
C10 C9 H9B 109.1
H9A C9 H9B 107.8
C15 C10 C11 121.1(3)
C15 C10 C9 116.9(3)
C11 C10 C9 121.5
O4 C11 C10 123.6
O4 C11 C12 118.1
C10 C11 C12 117.1
C13 C12 C11 117.7
C13 C12 C16 121.3(4)
C11 C12 C16 120.9(4)
C12 C13 C14 125.6(4)
C12 C13 H13 117.2
C14 C13 H13 117.2
C15 C14 C13 116.5(7)
C15 C14 C20 122.3(7)
C13 C14 C20 121.1(7)
C14 C15 C10 122.0(7)
C14 C15 H15 119.0
C10 C15 H15 119.0
C12 C16 C17 113.2(8)
C12 C16 C18 110.3(8)
C17 C16 C18 106.4(10)
C12 C16 C19 110.4(13)
C17 C16 C19 109.2(10)
C18 C16 C19 107.1(14)
C23 C20 C14 111.1(6)
C23 C20 C22 111.2(8)
C14 C20 C22 108.3(8)
C23 C20 C21 106.0(7)
C14 C20 C21 110.7(7)
C22 C20 C21 109.5(8)
C8B N1B C7B 107.3(13)
C8B N1B C1B 109.9(4)
C7B N1B C1B 112.8(13)
C8B N1B In2 115.0(8)
C7B N1B In2 104.3(17)
C1B N1B In2 107.47(16)
C6B N2B C9B 114.7(10)
C6B N2B In2 112.0(8)
C9B N2B In2 112.2(4)
C6B N2B H2N 106(4)
C9B N2B H2N 116(4)
In2 N2B H2N 94(4)
C6B N2B H2BN 85(10)
C9B N2B H2BN 134(10)
In2 N2B H2BN 96(10)
H2N N2B H2BN 22(10)
N1B C1B C2B 114.3(11)
N1B C1B C6B 110.4(8)
C2B C1B C6B 110.1(15)
N1B C1B H1B 107.3
C2B C1B H1B 107.2
C6B C1B H1B 107.2
C1B C2B C3B 112.5(17)
C1B C2B H2B1 109.1
C3B C2B H2B1 109.0
C1B C2B H2B2 109.0
C3B C2B H2B2 109.3
H2B1 C2B H2B2 107.8
C4B C3B C2B 111.3(17)
C4B C3B H3B1 109.3
C2B C3B H3B1 109.2
C4B C3B H3B2 109.4
C2B C3B H3B2 109.5
H3B1 C3B H3B2 108.0
C3B C4B C5B 110.0(18)
C3B C4B H4B1 109.7
C5B C4B H4B1 109.7
C3B C4B H4B2 109.7
C5B C4B H4B2 109.5
H4B1 C4B H4B2 108.2
C4B C5B C6B 110.3(16)
C4B C5B H5B1 109.5
C6B C5B H5B1 109.6
C4B C5B H5B2 109.7
C6B C5B H5B2 109.6
H5B1 C5B H5B2 108.1
N2B C6B C5B 112.7(16)
N2B C6B C1B 111.9(10)
C5B C6B C1B 109.2(16)
N2B C6B H6B 107.6
C5B C6B H6B 107.7
C1B C6B H6B 107.6
N1B C7B H7B1 109.5
N1B C7B H7B2 109.5
H7B1 C7B H7B2 109.5
N1B C7B H7B3 109.5
H7B1 C7B H7B3 109.5
H7B2 C7B H7B3 109.5
N1B C8B H8B1 109.5
N1B C8B H8B2 109.5
H8B1 C8B H8B2 109.5
N1B C8B H8B3 109.5
H8B1 C8B H8B3 109.5
H8B2 C8B H8B3 109.5
C11B O4B In2 138.6(5)
N2B C9B C10B 111.7(6)
N2B C9B H9B1 109.3
C10B C9B H9B1 109.3
N2B C9B H9B2 109.3
C10B C9B H9B2 109.3
H9B1 C9B H9B2 108.0
C11B C10B C15B 117.6(6)
C11B C10B C9B 120.9
C15B C10B C9B 121.3(6)
C10B C11B C12B 123.1
C10B C11B O4B 113.9(4)
C12B C11B O4B 118.0(5)
C13B C12B C11B 116.8
C13B C12B C16B 121.0(6)
C11B C12B C16B 121.6(6)
C12B C13B C14B 124.8(6)
C12B C13B H13B 117.6
C14B C13B H13B 117.6
C15B C14B C13B 112.2(10)
C15B C14B C20B 125.8(12)
C13B C14B C20B 122.0(11)
C10B C15B C14B 125.0(11)
C10B C15B H15B 117.5
C14B C15B H15B 117.5
C12B C16B C18B 111.2(11)
C12B C16B C17B 111.6(12)
C18B C16B C17B 104.7(16)
C12B C16B C19B 111.8(16)
C18B C16B C19B 106.6(17)
C17B C16B C19B 110.5(16)
C16B C17B H17D 109.5
C16B C17B H17E 109.5
H17D C17B H17E 109.5
C16B C17B H17F 109.5
H17D C17B H17F 109.5
H17E C17B H17F 109.5
C16B C18B H18D 109.5
C16B C18B H18E 109.5
H18D C18B H18E 109.5
C16B C18B H18F 109.5
H18D C18B H18F 109.5
H18E C18B H18F 109.5
C16B C19B H19D 109.5
C16B C19B H19E 109.5
H19D C19B H19E 109.5
C16B C19B H19F 109.5
H19D C19B H19F 109.5
H19E C19B H19F 109.5
C21B C20B C14B 114.6(13)
C21B C20B C22B 107.6(15)
C14B C20B C22B 107.1(15)
C21B C20B C23B 111.1(15)
C14B C20B C23B 108.2(12)
C22B C20B C23B 107.9(17)
C20B C21B H21D 109.5
C20B C21B H21E 109.5
H21D C21B H21E 109.5
C20B C21B H21F 109.5
H21D C21B H21F 109.5
H21E C21B H21F 109.5
C20B C22B H22D 109.4
C20B C22B H22E 109.5
H22D C22B H22E 109.5
C20B C22B H22F 109.5
H22D C22B H22F 109.5
H22E C22B H22F 109.5
C20B C23B H23D 109.5
C20B C23B H23E 109.5
H23D C23B H23E 109.5
C20B C23B H23F 109.5
H23D C23B H23F 109.5
H23E C23B H23F 109.5
N3 C24 C25 111.4(4)
N3 C24 C29 115.4(4)
C25 C24 C29 107.8(4)
N3 C24 H24 107.3
C25 C24 H24 107.3
C29 C24 H24 107.3
N4 C25 C26 111.2(4)
N4 C25 C24 109.8(4)
C26 C25 C24 111.2(5)
N4 C25 H25 108.2
C26 C25 H25 108.2
C24 C25 H25 108.2
C27 C26 C25 111.2(5)
C27 C26 H26A 109.4
C25 C26 H26A 109.4
C27 C26 H26B 109.4
C25 C26 H26B 109.4
H26A C26 H26B 108.0
C26 C27 C28 110.4(5)
C26 C27 H27A 109.6
C28 C27 H27A 109.6
C26 C27 H27B 109.6
C28 C27 H27B 109.6
H27A C27 H27B 108.1
C29 C28 C27 111.0(5)
C29 C28 H28A 109.5
C27 C28 H28A 109.4
C29 C28 H28B 109.4
C27 C28 H28B 109.4
H28A C28 H28B 108.0
C28 C29 C24 110.6(5)
C28 C29 H29A 109.5
C24 C29 H29A 109.5
C28 C29 H29B 109.5
C24 C29 H29B 109.5
H29A C29 H29B 108.1
N3 C30 H30A 109.5
N3 C30 H30B 109.5
H30A C30 H30B 109.5
N3 C30 H30C 109.5
H30A C30 H30C 109.5
H30B C30 H30C 109.5
N3 C31 H31A 109.5
N3 C31 H31B 109.5
H31A C31 H31B 109.5
N3 C31 H31C 109.5
H31A C31 H31C 109.5
H31B C31 H31C 109.5
N4 C32 C33 113.1(4)
N4 C32 H32A 109.0
C33 C32 H32A 108.9
N4 C32 H32B 109.0
C33 C32 H32B 109.0
H32A C32 H32B 107.8
C38 C33 C34 120.5(5)
C38 C33 C32 119.8(5)
C34 C33 C32 119.7(5)
O3 C34 C33 121.0(4)
O3 C34 C35 120.1(4)
C33 C34 C35 118.9(4)
C36 C35 C34 118.0(4)
C36 C35 C39 120.7(4)
C34 C35 C39 121.3(4)
C37 C36 C35 123.7(5)
C37 C36 H36 118.1
C35 C36 H36 118.1
C38 C37 C36 116.8(4)
C38 C37 C43 120.5(4)
C36 C37 C43 122.7(4)
C37 C38 C33 121.9(5)
C37 C38 H38 119.1
C33 C38 H38 119.1
C40 C39 C35 109.5(4)
C40 C39 C42 110.3(4)
C35 C39 C42 110.7(4)
C40 C39 C41 107.4(5)
C35 C39 C41 112.7(4)
C42 C39 C41 106.3(4)
C39 C40 H40A 109.5
C39 C40 H40B 109.5
H40A C40 H40B 109.5
C39 C40 H40C 109.5
H40A C40 H40C 109.5
H40B C40 H40C 109.5
C39 C41 H41A 109.5
C39 C41 H41B 109.5
H41A C41 H41B 109.5
C39 C41 H41C 109.5
H41A C41 H41C 109.5
H41B C41 H41C 109.5
C39 C42 H42A 109.5
C39 C42 H42B 109.5
H42A C42 H42B 109.5
C39 C42 H42C 109.5
H42A C42 H42C 109.5
H42B C42 H42C 109.5
C46 C43 C45 109.1(5)
C46 C43 C37 112.0(4)
C45 C43 C37 110.1(4)
C46 C43 C44 109.2(5)
C45 C43 C44 108.4(5)
C37 C43 C44 108.0(5)
C43 C44 H44A 109.5
C43 C44 H44B 109.5
H44A C44 H44B 109.5
C43 C44 H44C 109.5
H44A C44 H44C 109.5
H44B C44 H44C 109.5
C43 C45 H45A 109.5
C43 C45 H45B 109.5
H45A C45 H45B 109.5
C43 C45 H45C 109.5
H45A C45 H45C 109.5
H45B C45 H45C 109.5
C43 C46 H46A 109.5
C43 C46 H46B 109.5
H46A C46 H46B 109.5
C43 C46 H46C 109.5
H46A C46 H46C 109.5
H46B C46 H46C 109.5
O2 C47 C48 119.4(8)
O2 C47 H47A 107.5
C48 C47 H47A 107.5
O2 C47 H47B 107.5
C48 C47 H47B 107.5
H47A C47 H47B 107.0
C47 C48 H48A 109.5
C47 C48 H48B 109.5
H48A C48 H48B 109.5
C47 C48 H48C 109.5
H48A C48 H48C 109.5
H48B C48 H48C 109.5
C31 N3 C30 109.3(5)
C31 N3 C24 114.0(5)
C30 N3 C24 109.4(5)
C31 N3 In1 107.0(4)
C30 N3 In1 110.4(4)
C24 N3 In1 106.7(3)
C32 N4 C25 112.6(4)
C32 N4 In1 110.0(3)
C25 N4 In1 115.0(3)
C32 N4 H4N 115(3)
C25 N4 H4N 102(3)
In1 N4 H4N 101(3)
In1 O1 In2 103.18(15)
C47 O2 In1 124.6(4)
C47 O2 In2 127.3(4)
In1 O2 In2 107.02(16)
C34 O3 In1 129.0(3)
O3 In1 O2 92.57(14)
O3 In1 O1 165.76(13)
O2 In1 O1 75.39(14)
O3 In1 N4 86.03(15)
O2 In1 N4 92.46(15)
O1 In1 N4 86.90(15)
O3 In1 N3 103.15(15)
O2 In1 N3 159.43(15)
O1 In1 N3 87.03(15)
N4 In1 N3 75.74(16)
O3 In1 I2 93.42(9)
O2 In1 I2 96.12(10)
O1 In1 I2 95.39(9)
N4 In1 I2 171.43(12)
N3 In1 I2 96.10(11)
O4 In2 O4B 10.4(4)
O4 In2 O2 92.92(15)
O4B In2 O2 103.3(4)
O4 In2 O1 165.28(14)
O4B In2 O1 173.2(3)
O2 In2 O1 74.40(13)
O4 In2 N2 88.6(2)
O4B In2 N2 89.7(3)
O2 In2 N2 89.4(3)
O1 In2 N2 83.9(2)
O4 In2 N2B 80.6(2)
O4B In2 N2B 81.4(3)
O2 In2 N2B 92.4(4)
O1 In2 N2B 92.3(2)
N2 In2 N2B 8.4(4)
O4 In2 N1B 108.8(3)
O4B In2 N1B 98.9(4)
O2 In2 N1B 154.0(3)
O1 In2 N1B 81.9(3)
N2 In2 N1B 77.4(3)
N2B In2 N1B 77.7(3)
O4 In2 N1 101.4(2)
O4B In2 N1 91.6(4)
O2 In2 N1 159.8(2)
O1 In2 N1 89.2(2)
N2 In2 N1 77.0(3)
N2B In2 N1 76.2(4)
N1B In2 N1 7.4(4)
O4 In2 I1 94.76(11)
O4B In2 I1 92.8(2)
O2 In2 I1 94.84(10)
O1 In2 I1 93.76(9)
N2 In2 I1 174.46(19)
N2B In2 I1 171.6(3)
N1B In2 I1 97.31(14)
N1 In2 I1 98.02(16)

loop_
_geom_bond_atom_site_label_1
_geom_bond_atom_site_label_2
_geom_bond_distance
N1 C7 1.491(9)
N1 C8 1.488(7)
N1 C1 1.508(9)
N1 In2 2.353(9)
N2 C9 1.468(7)
N2 C6 1.486(10)
N2 In2 2.265(5)
N2 H2N 0.98(7)
N2 H2BN 0.64(7)
C1 C2 1.522(10)
C1 C6 1.544(10)
C1 H1 1.0000
C2 C3 1.535(12)
C2 H2A 0.9900
C2 H2B 0.9900
C3 C4 1.512(11)
C3 H3A 0.9900
C3 H3B 0.9900
C4 C5 1.509(10)
C4 H4A 0.9900
C4 H4B 0.9900
C5 C6 1.526(10)
C5 H5A 0.9900
C5 H5B 0.9900
C6 H6 1.0000
C7 H7A 0.9800
C7 H7B 0.9800
C7 H7C 0.9800
C8 H8A 0.9800
C8 H8B 0.9800
C8 H8C 0.9800
O4 C11 1.2816
O4 In2 2.092(3)
C9 C10 1.5017
C9 H9A 0.9900
C9 H9B 0.9900
C10 C15 1.411(8)
C10 C11 1.4207
C11 C12 1.4627
C12 C13 1.3890
C12 C16 1.527(11)
C13 C14 1.387(9)
C13 H13 0.9500
C14 C15 1.388(11)
C14 C20 1.539(11)
C15 H15 0.9500
C16 C17 1.544(8)
C16 C18 1.543(9)
C16 C19 1.548(8)
C17 H17A 0.9800
C17 H17B 0.9800
C17 H17C 0.9800
C18 H18A 0.9800
C18 H18B 0.9800
C18 H18C 0.9800
C19 H19A 0.9800
C19 H19B 0.9800
C19 H19C 0.9800
C20 C23 1.544(10)
C20 C22 1.541(15)
C20 C21 1.549(13)
C21 H21A 0.9800
C21 H21B 0.9800
C21 H21C 0.9800
C22 H22A 0.9800
C22 H22B 0.9800
C22 H22C 0.9800
C23 H23A 0.9800
C23 H23B 0.9800
C23 H23C 0.9800
N1B C8B 1.489(8)
N1B C7B 1.486(13)
N1B C1B 1.5119(10)
N1B In2 2.309(12)
N2B C6B 1.479(13)
N2B C9B 1.479(7)
N2B In2 2.283(6)
N2B H2N 1.28(7)
N2B H2BN 0.95(7)
C1B C2B 1.527(13)
C1B C6B 1.545(14)
C1B H1B 1.0002
C2B C3B 1.529(14)
C2B H2B1 0.9900
C2B H2B2 0.9900
C3B C4B 1.513(16)
C3B H3B1 0.9900
C3B H3B2 0.9900
C4B C5B 1.517(15)
C4B H4B1 0.9900
C4B H4B2 0.9900
C5B C6B 1.529(14)
C5B H5B1 0.9900
C5B H5B2 0.9900
C6B H6B 1.0000
C7B H7B1 0.9800
C7B H7B2 0.9800
C7B H7B3 0.9800
C8B H8B1 0.9800
C8B H8B2 0.9800
C8B H8B3 0.9800
O4B C11B 1.472(8)
O4B In2 2.098(7)
C9B C10B 1.4992
C9B H9B1 0.9900
C9B H9B2 0.9900
C10B C11B 1.3682
C10B C15B 1.388(16)
C11B C12B 1.4236
C12B C13B 1.3207
C12B C16B 1.527(12)
C13B C14B 1.498(15)
C13B H13B 0.9500
C14B C15B 1.397(19)
C14B C20B 1.493(19)
C15B H15B 0.9500
C16B C18B 1.542(9)
C16B C17B 1.544(9)
C16B C19B 1.548(9)
C17B H17D 0.9800
C17B H17E 0.9800
C17B H17F 0.9800
C18B H18D 0.9800
C18B H18E 0.9800
C18B H18F 0.9800
C19B H19D 0.9800
C19B H19E 0.9800
C19B H19F 0.9800
C20B C21B 1.48(2)
C20B C22B 1.532(17)
C20B C23B 1.547(16)
C21B H21D 0.9800
C21B H21E 0.9800
C21B H21F 0.9800
C22B H22D 0.9800
C22B H22E 0.9800
C22B H22F 0.9800
C23B H23D 0.9800
C23B H23E 0.9800
C23B H23F 0.9800
C24 N3 1.497(7)
C24 C25 1.537(7)
C24 C29 1.548(8)
C24 H24 1.0002
C25 N4 1.496(7)
C25 C26 1.527(7)
C25 H25 1.0000
C26 C27 1.519(8)
C26 H26A 0.9900
C26 H26B 0.9900
C27 C28 1.526(8)
C27 H27A 0.9900
C27 H27B 0.9900
C28 C29 1.499(8)
C28 H28A 0.9900
C28 H28B 0.9900
C29 H29A 0.9900
C29 H29B 0.9900
C30 N3 1.484(7)
C30 H30A 0.9800
C30 H30B 0.9800
C30 H30C 0.9800
C31 N3 1.465(7)
C31 H31A 0.9800
C31 H31B 0.9800
C31 H31C 0.9800
C32 N4 1.475(7)
C32 C33 1.504(7)
C32 H32A 0.9900
C32 H32B 0.9900
C33 C38 1.396(7)
C33 C34 1.399(7)
C34 O3 1.332(6)
C34 C35 1.415(7)
C35 C36 1.396(7)
C35 C39 1.531(7)
C36 C37 1.396(7)
C36 H36 0.9500
C37 C38 1.383(7)
C37 C43 1.533(7)
C38 H38 0.9500
C39 C40 1.531(7)
C39 C42 1.533(7)
C39 C41 1.544(7)
C40 H40A 0.9800
C40 H40B 0.9800
C40 H40C 0.9800
C41 H41A 0.9800
C41 H41B 0.9800
C41 H41C 0.9800
C42 H42A 0.9800
C42 H42B 0.9800
C42 H42C 0.9800
C43 C46 1.506(8)
C43 C45 1.524(8)
C43 C44 1.545(8)
C44 H44A 0.9800
C44 H44B 0.9800
C44 H44C 0.9800
C45 H45A 0.9800
C45 H45B 0.9800
C45 H45C 0.9800
C46 H46A 0.9800
C46 H46B 0.9800
C46 H46C 0.9800
C47 O2 1.467(11)
C47 C48 1.571(11)
C47 H47A 0.9900
C47 H47B 0.9900
C48 H48A 0.9800
C48 H48B 0.9800
C48 H48C 0.9800
N3 In1 2.383(5)
N4 In1 2.271(4)
N4 H4N 0.83(5)
O1 In1 2.180(3)
O1 In2 2.216(4)
O2 In1 2.136(4)
O2 In2 2.148(4)
O3 In1 2.090(4)
In1 I2 2.8035(5)
In2 I1 2.7920(5)

loop_
_geom_torsion_atom_site_label_1
_geom_torsion_atom_site_label_2
_geom_torsion_atom_site_label_3
_geom_torsion_atom_site_label_4
_geom_torsion
C7 N1 C1 C2 51.2(16)
C8 N1 C1 C2 -66.7(13)
In2 N1 C1 C2 173.4(12)
C7 N1 C1 C6 -76.0(12)
C8 N1 C1 C6 166.1(9)
In2 N1 C1 C6 46.1(8)
N1 C1 C2 C3 176.1(13)
C6 C1 C2 C3 -57(2)
C1 C2 C3 C4 59(2)
C2 C3 C4 C5 -58(2)
C3 C4 C5 C6 55.5(18)
C9 N2 C6 C5 -78.6(13)
In2 N2 C6 C5 156.3(10)
C9 N2 C6 C1 158.5(8)
In2 N2 C6 C1 33.4(13)
C4 C5 C6 N2 -174.4(13)
C4 C5 C6 C1 -52.2(17)
N1 C1 C6 N2 -54.4(13)
C2 C1 C6 N2 175.8(14)
N1 C1 C6 C5 -177.5(10)
C2 C1 C6 C5 52.7(16)
C6 N2 C9 C10 -59.3(8)
In2 N2 C9 C10 68.7(4)
N2 C9 C10 C15 132.6(5)
N2 C9 C10 C11 -55.7(3)
In2 O4 C11 C10 39.40(13)
In2 O4 C11 C12 -153.73(13)
C15 C10 C11 O4 164.7(4)
C9 C10 C11 O4 -6.7
C15 C10 C11 C12 -2.3(4)
C9 C10 C11 C12 -173.7
O4 C11 C12 C13 -165.3
C10 C11 C12 C13 2.4
O4 C11 C12 C16 10.7(6)
C10 C11 C12 C16 178.4(6)
C11 C12 C13 C14 -0.4(4)
C16 C12 C13 C14 -176.4(8)
C12 C13 C14 C15 -1.8(9)
C12 C13 C14 C20 -177.9(5)
C13 C14 C15 C10 2.0(11)
C20 C14 C15 C10 177.9(7)
C11 C10 C15 C14 0.1(9)
C9 C10 C15 C14 171.9(6)
C13 C12 C16 C17 -2.7(11)
C11 C12 C16 C17 -178.6(6)
C13 C12 C16 C18 -121.7(8)
C11 C12 C16 C18 62.4(10)
C13 C12 C16 C19 120.1(10)
C11 C12 C16 C19 -55.8(12)
C15 C14 C20 C23 135.9(8)
C13 C14 C20 C23 -48.3(10)
C15 C14 C20 C22 -101.7(10)
C13 C14 C20 C22 74.1(10)
C15 C14 C20 C21 18.4(11)
C13 C14 C20 C21 -165.8(7)
C8B N1B C1B C2B -65(2)
C7B N1B C1B C2B 55(3)
In2 N1B C1B C2B 169(2)
C8B N1B C1B C6B 170.3(14)
C7B N1B C1B C6B -70(2)
In2 N1B C1B C6B 44.5(11)
N1B C1B C2B C3B -179(2)
C6B C1B C2B C3B -54(3)
C1B C2B C3B C4B 54(4)
C2B C3B C4B C5B -56(3)
C3B C4B C5B C6B 61(3)
C9B N2B C6B C5B -78(2)
In2 N2B C6B C5B 153(2)
C9B N2B C6B C1B 158.8(14)
In2 N2B C6B C1B 29(2)
C4B C5B C6B N2B 174(2)
C4B C5B C6B C1B -61(3)
N1B C1B C6B N2B -51(2)
C2B C1B C6B N2B -178(2)
N1B C1B C6B C5B -176.0(16)
C2B C1B C6B C5B 57(3)
C6B N2B C9B C10B -56.5(13)
In2 N2B C9B C10B 72.8(7)
N2B C9B C10B C11B -72.6(4)
N2B C9B C10B C15B 112.0(9)
C15B C10B C11B C12B -4.2(8)
C9B C10B C11B C12B -179.8
C15B C10B C11B O4B -158.7(11)
C9B C10B C11B O4B 25.7(6)
In2 O4B C11B C10B 11.2(14)
In2 O4B C11B C12B -144.6(9)
C10B C11B C12B C13B 6.4
O4B C11B C12B C13B 159.8(6)
C10B C11B C12B C16B 177.9(8)
O4B C11B C12B C16B -28.6(9)
C11B C12B C13B C14B -7.1(9)
C16B C12B C13B C14B -178.7(13)
C12B C13B C14B C15B 5.5(17)
C12B C13B C14B C20B -176.8(11)
C11B C10B C15B C14B 2.8(18)
C9B C10B C15B C14B 178.4(12)
C13B C14B C15B C10B -3(2)
C20B C14B C15B C10B 179.3(14)
C13B C12B C16B C18B -120.4(13)
C11B C12B C16B C18B 68.4(15)
C13B C12B C16B C17B -3.8(17)
C11B C12B C16B C17B -175.0(11)
C13B C12B C16B C19B 120.5(14)
C11B C12B C16B C19B -50.7(17)
C15B C14B C20B C21B -168.4(17)
C13B C14B C20B C21B 14(2)
C15B C14B C20B C22B 72(2)
C13B C14B C20B C22B -105.0(18)
C15B C14B C20B C23B -44(2)
C13B C14B C20B C23B 138.9(17)
N3 C24 C25 N4 -51.2(6)
C29 C24 C25 N4 -178.7(4)
N3 C24 C25 C26 -174.6(4)
C29 C24 C25 C26 57.9(6)
N4 C25 C26 C27 -179.4(5)
C24 C25 C26 C27 -56.8(6)
C25 C26 C27 C28 54.8(7)
C26 C27 C28 C29 -56.9(8)
C27 C28 C29 C24 60.0(7)
N3 C24 C29 C28 175.1(5)
C25 C24 C29 C28 -59.7(6)
N4 C32 C33 C38 117.7(5)
N4 C32 C33 C34 -63.5(6)
C38 C33 C34 O3 -175.7(4)
C32 C33 C34 O3 5.5(7)
C38 C33 C34 C35 6.0(7)
C32 C33 C34 C35 -172.8(4)
O3 C34 C35 C36 176.6(4)
C33 C34 C35 C36 -5.1(7)
O3 C34 C35 C39 -5.1(7)
C33 C34 C35 C39 173.2(4)
C34 C35 C36 C37 1.0(7)
C39 C35 C36 C37 -177.3(5)
C35 C36 C37 C38 2.2(7)
C35 C36 C37 C43 -178.1(5)
C36 C37 C38 C33 -1.4(7)
C43 C37 C38 C33 178.9(5)
C34 C33 C38 C37 -2.7(7)
C32 C33 C38 C37 176.1(5)
C36 C35 C39 C40 120.5(5)
C34 C35 C39 C40 -57.7(6)
C36 C35 C39 C42 -117.7(5)
C34 C35 C39 C42 64.0(6)
C36 C35 C39 C41 1.1(7)
C34 C35 C39 C41 -177.2(5)
C38 C37 C43 C46 -179.7(5)
C36 C37 C43 C46 0.5(7)
C38 C37 C43 C45 58.8(7)
C36 C37 C43 C45 -121.0(6)
C38 C37 C43 C44 -59.4(6)
C36 C37 C43 C44 120.9(5)
C25 C24 N3 C31 -71.5(6)
C29 C24 N3 C31 51.8(6)
C25 C24 N3 C30 165.7(5)
C29 C24 N3 C30 -71.0(6)
C25 C24 N3 In1 46.4(5)
C29 C24 N3 In1 169.7(4)
C33 C32 N4 C25 -61.9(6)
C33 C32 N4 In1 67.8(5)
C26 C25 N4 C32 -80.6(5)
C24 C25 N4 C32 156.0(4)
C26 C25 N4 In1 152.4(4)
C24 C25 N4 In1 28.9(5)
C48 C47 O2 In1 154.0(6)
C48 C47 O2 In2 -39.1(10)
C33 C34 O3 In1 36.9(6)
C35 C34 O3 In1 -144.8(4)
C34 O3 In1 O2 -114.6(4)
C34 O3 In1 O1 -82.8(7)
C34 O3 In1 N4 -22.3(4)
C34 O3 In1 N3 52.0(4)
C34 O3 In1 I2 149.1(4)
C47 O2 In1 O3 -17.5(6)
In2 O2 In1 O3 173.37(15)
C47 O2 In1 O1 170.2(5)
In2 O2 In1 O1 1.08(16)
C47 O2 In1 N4 -103.6(6)
In2 O2 In1 N4 87.24(17)
C47 O2 In1 N3 -157.7(6)
In2 O2 In1 N3 33.2(5)
C47 O2 In1 I2 76.2(5)
In2 O2 In1 I2 -92.91(13)
In2 O1 In1 O3 -34.0(6)
In2 O1 In1 O2 -1.03(15)
In2 O1 In1 N4 -94.38(17)
In2 O1 In1 N3 -170.25(17)
In2 O1 In1 I2 93.90(12)
C32 N4 In1 O3 -27.2(3)
C25 N4 In1 O3 101.2(4)
C32 N4 In1 O2 65.2(3)
C25 N4 In1 O2 -166.4(4)
C32 N4 In1 O1 140.4(3)
C25 N4 In1 O1 -91.2(4)
C32 N4 In1 N3 -131.9(3)
C25 N4 In1 N3 -3.5(3)
C32 N4 In1 I2 -113.8(8)
C25 N4 In1 I2 14.6(11)
C31 N3 In1 O3 17.2(4)
C30 N3 In1 O3 136.1(4)
C24 N3 In1 O3 -105.2(3)
C31 N3 In1 O2 156.1(4)
C30 N3 In1 O2 -85.0(5)
C24 N3 In1 O2 33.8(6)
C31 N3 In1 O1 -172.8(4)
C30 N3 In1 O1 -54.0(4)
C24 N3 In1 O1 64.8(3)
C31 N3 In1 N4 99.6(4)
C30 N3 In1 N4 -141.5(4)
C24 N3 In1 N4 -22.8(3)
C31 N3 In1 I2 -77.7(3)
C30 N3 In1 I2 41.1(4)
C24 N3 In1 I2 159.9(3)
C11 O4 In2 O4B 79.8(16)
C11 O4 In2 O2 -105.36(12)
C11 O4 In2 O1 -75.3(6)
C11 O4 In2 N2 -16.1(3)
C11 O4 In2 N2B -13.4(3)
C11 O4 In2 N1B 60.13(17)
C11 O4 In2 N1 60.34(19)
C11 O4 In2 I1 159.53(7)
C11B O4B In2 O4 -91.0(19)
C11B O4B In2 O2 -96.3(12)
C11B O4B In2 O1 -27(4)
C11B O4B In2 N2 -7.0(13)
C11B O4B In2 N2B -5.9(13)
C11B O4B In2 N1B 70.2(13)
C11B O4B In2 N1 69.9(12)
C11B O4B In2 I1 168.0(12)
C47 O2 In2 O4 2.6(6)
In1 O2 In2 O4 171.34(17)
C47 O2 In2 O4B 3.6(6)
In1 O2 In2 O4B 172.3(2)
C47 O2 In2 O1 -169.8(6)
In1 O2 In2 O1 -1.07(16)
C47 O2 In2 N2 -86.0(6)
In1 O2 In2 N2 82.8(2)
C47 O2 In2 N2B -78.1(6)
In1 O2 In2 N2B 90.6(2)
C47 O2 In2 N1B -144.6(7)
In1 O2 In2 N1B 24.1(5)
C47 O2 In2 N1 -132.9(7)
In1 O2 In2 N1 35.9(6)
C47 O2 In2 I1 97.6(6)
In1 O2 In2 I1 -93.63(13)
In1 O1 In2 O4 -30.3(6)
In1 O1 In2 O4B -70(3)
In1 O1 In2 O2 1.03(15)
In1 O1 In2 N2 -90.0(3)
In1 O1 In2 N2B -90.9(3)
In1 O1 In2 N1B -168.12(19)
In1 O1 In2 N1 -167.0(2)
In1 O1 In2 I1 95.01(12)
C9 N2 In2 O4 -34.1(5)
C6 N2 In2 O4 95.3(8)
C9 N2 In2 O4B -44.5(6)
C6 N2 In2 O4B 84.9(9)
C9 N2 In2 O2 58.8(5)
C6 N2 In2 O2 -171.7(8)
C9 N2 In2 O1 133.2(5)
C6 N2 In2 O1 -97.3(8)
C9 N2 In2 N2B -53(3)
C6 N2 In2 N2B 77(3)
C9 N2 In2 N1B -143.8(7)
C6 N2 In2 N1B -14.3(8)
C9 N2 In2 N1 -136.2(5)
C6 N2 In2 N1 -6.7(8)
C9 N2 In2 I1 -161.6(18)
C6 N2 In2 I1 -32(3)
C6B N2B In2 O4 107.8(14)
C9B N2B In2 O4 -22.9(7)
C6B N2B In2 O4B 97.2(14)
C9B N2B In2 O4B -33.4(9)
C6B N2B In2 O2 -159.7(14)
C9B N2B In2 O2 69.7(8)
C6B N2B In2 O1 -85.2(14)
C9B N2B In2 O1 144.2(8)
C6B N2B In2 N2 -91(3)
C9B N2B In2 N2 138(4)
C6B N2B In2 N1B -3.9(14)
C9B N2B In2 N1B -134.6(6)
C6B N2B In2 N1 3.5(13)
C9B N2B In2 N1 -127.2(9)
C6B N2B In2 I1 50.5(18)
C9B N2B In2 I1 -80.2(17)
C8B N1B In2 O4 139.7(6)
C7B N1B In2 O4 22.5(12)
C1B N1B In2 O4 -97.48(17)
C8B N1B In2 O4B 136.2(7)
C7B N1B In2 O4B 19.0(12)
C1B N1B In2 O4B -101.0(3)
C8B N1B In2 O2 -75.1(6)
C7B N1B In2 O2 167.7(11)
C1B N1B In2 O2 47.7(5)
C8B N1B In2 O1 -50.6(6)
C7B N1B In2 O1 -167.8(12)
C1B N1B In2 O1 72.14(15)
C8B N1B In2 N2 -136.1(8)
C7B N1B In2 N2 106.7(12)
C1B N1B In2 N2 -13.36(19)
C8B N1B In2 N2B -144.7(5)
C7B N1B In2 N2B 98.1(11)
C1B N1B In2 N2B -22.0(3)
C8B N1B In2 N1 138(2)
C7B N1B In2 N1 21(2)
C1B N1B In2 N1 -99(2)
C8B N1B In2 I1 42.2(7)
C7B N1B In2 I1 -75.0(12)
C1B N1B In2 I1 164.93(8)
C7 N1 In2 O4 16.6(7)
C8 N1 In2 O4 133.5(4)
C1 N1 In2 O4 -107.0(4)
C7 N1 In2 O4B 13.1(7)
C8 N1 In2 O4B 130.1(4)
C1 N1 In2 O4B -110.5(5)
C7 N1 In2 O2 151.0(7)
C8 N1 In2 O2 -92.1(6)
C1 N1 In2 O2 27.4(8)
C7 N1 In2 O1 -173.7(7)
C8 N1 In2 O1 -56.7(4)
C1 N1 In2 O1 62.7(4)
C7 N1 In2 N2 102.4(7)
C8 N1 In2 N2 -140.6(5)
C1 N1 In2 N2 -21.2(4)
C7 N1 In2 N2B 93.8(8)
C8 N1 In2 N2B -149.2(6)
C1 N1 In2 N2B -29.8(5)
C7 N1 In2 N1B -165(2)
C8 N1 In2 N1B -48.0(18)
C1 N1 In2 N1B 71(2)
C7 N1 In2 I1 -80.0(7)
C8 N1 In2 I1 37.0(4)
C1 N1 In2 I1 156.4(4)
